data_7105045
loop_
_publ_author_name
'Spielmann, Jan'
'Bolte, Michael'
'Harder, Sjoerd'

_publ_section_title
;
 Synthesis and structure of a magnesium-amidoborane complex and its
 role in catalytic formation of a new bis-aminoborane ligand.
;
_journal_issue 45
_journal_name_full 'Chemical communications (Cambridge, England)'
_journal_page_first 6934
_journal_page_last 6936
_journal_paper_doi 10.1039/b914979a
_journal_year 2009
_chemical_formula_sum 'C24 H37 B N2'
_chemical_formula_weight 364.36
_chemical_name_common HB(NHDIPP)2
_chemical_name_systematic
;
?
;
_space_group_IT_number 4
_symmetry_cell_setting monoclinic
_symmetry_space_group_name_Hall 'P 2yb'
_symmetry_space_group_name_H-M 'P 1 21 1'
_atom_sites_solution_hydrogens geom
_atom_sites_solution_primary direct
_atom_sites_solution_secondary difmap
_audit_creation_method SHELXL-97
_cell_angle_alpha 90.00
_cell_angle_beta 108.727(5)
_cell_angle_gamma 90.00
_cell_formula_units_Z 2
_cell_length_a 10.2052(9)
_cell_length_b 10.3128(9)
_cell_length_c 11.5048(11)
_cell_measurement_temperature 123(2)
_cell_volume 1146.71(18)
_computing_structure_refinement 'SHELXL-97 (Sheldrick, 1997)'
_diffrn_ambient_temperature 123(2)
_diffrn_measured_fraction_theta_full 0.975
_diffrn_measured_fraction_theta_max 0.975
_diffrn_radiation_monochromator graphite
_diffrn_radiation_source 'fine-focus sealed tube'
_diffrn_radiation_type MoK\a
_diffrn_radiation_wavelength 0.71073
_diffrn_reflns_av_R_equivalents 0.0545
_diffrn_reflns_av_sigmaI/netI 0.0689
_diffrn_reflns_limit_h_max 14
_diffrn_reflns_limit_h_min -14
_diffrn_reflns_limit_k_max 14
_diffrn_reflns_limit_k_min -14
_diffrn_reflns_limit_l_max 15
_diffrn_reflns_limit_l_min -16
_diffrn_reflns_number 14398
_diffrn_reflns_theta_full 30.12
_diffrn_reflns_theta_max 30.12
_diffrn_reflns_theta_min 1.87
_exptl_absorpt_coefficient_mu 0.060
_exptl_absorpt_correction_T_max 0.9881
_exptl_absorpt_correction_T_min 0.9705
_exptl_absorpt_correction_type empirical
_exptl_crystal_density_diffrn 1.055
_exptl_crystal_density_method 'not measured'
_exptl_crystal_F_000 400
_exptl_crystal_size_max 0.50
_exptl_crystal_size_mid 0.20
_exptl_crystal_size_min 0.20
_refine_diff_density_max 0.166
_refine_diff_density_min -0.209
_refine_diff_density_rms 0.038
_refine_ls_abs_structure_details 'Flack H D (1983), Acta Cryst. A39, 876-881'
_refine_ls_abs_structure_Flack 1.9(19)
_refine_ls_extinction_method none
_refine_ls_goodness_of_fit_ref 1.049
_refine_ls_hydrogen_treatment mixed
_refine_ls_matrix_type full
_refine_ls_number_parameters 391
_refine_ls_number_reflns 6317
_refine_ls_number_restraints 1
_refine_ls_restrained_S_all 1.048
_refine_ls_R_factor_all 0.0582
_refine_ls_R_factor_gt 0.0474
_refine_ls_shift/su_max 0.000
_refine_ls_shift/su_mean 0.000
_refine_ls_structure_factor_coef Fsqd
_refine_ls_weighting_details 'calc w=1/[\s^2^(Fo^2^)+(0.0487P)^2^+0.0160P] where P=(Fo^2^+2Fc^2^)/3'
_refine_ls_weighting_scheme calc
_refine_ls_wR_factor_gt 0.1074
_refine_ls_wR_factor_ref 0.1133
_reflns_number_gt 5329
_reflns_number_total 6317
_reflns_threshold_expression >2sigma(I)
_cod_data_source_file b914979a.txt
_cod_data_source_block hasj170
_cod_depositor_comments
;

2018-01-21
Z value and formula fixed to values more according to usual
chemical conventions.                 miguel
;
_cod_original_formula_weight 182.18
_cod_original_formula_units_Z 4
_cod_original_sg_symbol_H-M P21
_cod_original_formula_sum 'C12 H18.50 B0.50 N'
_cod_database_code 7105045

loop_
_symmetry_equiv_pos_as_xyz
'x, y, z'
'-x, y+1/2, -z'

loop_
_atom_site_label
_atom_site_type_symbol
_atom_site_fract_x
_atom_site_fract_y
_atom_site_fract_z
_atom_site_U_iso_or_equiv
_atom_site_adp_type
_atom_site_occupancy
_atom_site_symmetry_multiplicity
_atom_site_calc_flag
_atom_site_refinement_flags
_atom_site_disorder_assembly
_atom_site_disorder_group
C1 C 0.52242(15) 0.00955(12) 0.40141(13) 0.0200(3) Uani 1 1 d . . .
C2 C 0.63471(14) -0.03845(13) 0.36791(13) 0.0221(3) Uani 1 1 d . . .
C3 C 0.61953(16) -0.05072(14) 0.24358(14) 0.0262(3) Uani 1 1 d . . .
C4 C 0.49616(16) -0.01879(15) 0.15382(14) 0.0277(3) Uani 1 1 d . . .
C5 C 0.38539(16) 0.02388(15) 0.18782(14) 0.0267(3) Uani 1 1 d . . .
C6 C 0.39494(14) 0.03824(13) 0.31102(13) 0.0224(3) Uani 1 1 d . . .
C7 C 0.77069(16) -0.07364(14) 0.46546(15) 0.0273(3) Uani 1 1 d . . .
C8 C 0.86458(19) 0.04573(18) 0.5018(2) 0.0425(4) Uani 1 1 d . . .
C9 C 0.84709(18) -0.18558(16) 0.42797(17) 0.0322(4) Uani 1 1 d . . .
C10 C 0.26704(16) 0.07727(15) 0.34363(15) 0.0274(3) Uani 1 1 d . . .
C11 C 0.1672(3) -0.0367(2) 0.3232(3) 0.0622(7) Uani 1 1 d . . .
C12 C 0.1942(2) 0.1959(2) 0.26978(19) 0.0419(4) Uani 1 1 d . . .
C13 C 0.59084(14) 0.05161(13) 0.79854(13) 0.0209(3) Uani 1 1 d . . .
C14 C 0.72647(15) 0.05234(14) 0.88093(13) 0.0250(3) Uani 1 1 d . . .
C15 C 0.76917(17) -0.05187(16) 0.96248(15) 0.0306(3) Uani 1 1 d . . .
C16 C 0.68226(17) -0.15473(15) 0.96041(15) 0.0302(3) Uani 1 1 d . . .
C17 C 0.54825(17) -0.15448(14) 0.87913(14) 0.0278(3) Uani 1 1 d . . .
C18 C 0.49945(15) -0.05069(13) 0.79842(13) 0.0232(3) Uani 1 1 d . . .
C19 C 0.82431(17) 0.16420(18) 0.88579(17) 0.0342(4) Uani 1 1 d . . .
C20 C 0.8369(2) 0.2496(2) 0.9970(2) 0.0468(5) Uani 1 1 d . . .
C21 C 0.9660(2) 0.1193(2) 0.8842(3) 0.0514(5) Uani 1 1 d . . .
C22 C 0.34775(15) -0.04418(15) 0.72026(14) 0.0261(3) Uani 1 1 d . . .
C23 C 0.26797(18) 0.02962(19) 0.79187(17) 0.0367(4) Uani 1 1 d . . .
C24 C 0.2828(2) -0.17661(19) 0.6792(2) 0.0489(5) Uani 1 1 d . . .
B1 B 0.52576(16) 0.14668(15) 0.58474(15) 0.0226(3) Uani 1 1 d . . .
N1 N 0.53837(12) 0.02750(11) 0.52829(10) 0.0213(2) Uani 1 1 d . . .
N2 N 0.54515(13) 0.15576(11) 0.71182(11) 0.0227(3) Uani 1 1 d . . .
H3 H 0.698(2) -0.0822(19) 0.2177(18) 0.037(5) Uiso 1 1 d . . .
H4 H 0.4824(19) -0.028(2) 0.0634(18) 0.034(5) Uiso 1 1 d . . .
H5 H 0.293(2) 0.044(2) 0.1253(19) 0.040(5) Uiso 1 1 d . . .
H7 H 0.748(2) -0.1071(19) 0.5403(18) 0.035(5) Uiso 1 1 d . . .
H8A H 0.821(2) 0.116(2) 0.533(2) 0.048(6) Uiso 1 1 d . . .
H8B H 0.953(3) 0.019(2) 0.562(2) 0.059(7) Uiso 1 1 d . . .
H8C H 0.889(3) 0.082(2) 0.426(2) 0.065(7) Uiso 1 1 d . . .
H9A H 0.931(2) -0.213(2) 0.496(2) 0.045(6) Uiso 1 1 d . . .
H9B H 0.787(2) -0.259(2) 0.4020(19) 0.041(5) Uiso 1 1 d . . .
H9C H 0.878(2) -0.161(2) 0.3560(19) 0.038(5) Uiso 1 1 d . . .
H10 H 0.2955(18) 0.0990(16) 0.4316(17) 0.025(4) Uiso 1 1 d . . .
H11A H 0.215(3) -0.091(3) 0.382(2) 0.054(7) Uiso 1 1 d . . .
H11B H 0.133(3) -0.067(3) 0.229(3) 0.075 Uiso 1 1 d . . .
H11C H 0.089(3) -0.008(3) 0.355(3) 0.093(9) Uiso 1 1 d . . .
H12A H 0.117(2) 0.2202(19) 0.3023(17) 0.034(5) Uiso 1 1 d . . .
H12B H 0.157(2) 0.176(2) 0.181(2) 0.052(6) Uiso 1 1 d . . .
H12C H 0.265(3) 0.278(3) 0.282(3) 0.084(9) Uiso 1 1 d . . .
H15 H 0.866(2) -0.054(2) 1.026(2) 0.044(5) Uiso 1 1 d . . .
H16 H 0.7162(19) -0.2282(19) 1.0186(16) 0.033(5) Uiso 1 1 d . . .
H17 H 0.4873(19) -0.228(2) 0.8815(17) 0.037(5) Uiso 1 1 d . . .
H19 H 0.788(2) 0.220(2) 0.819(2) 0.051(6) Uiso 1 1 d . . .
H20A H 0.741(3) 0.281(3) 1.000(2) 0.069(8) Uiso 1 1 d . . .
H20B H 0.895(3) 0.323(3) 0.994(3) 0.085(9) Uiso 1 1 d . . .
H20C H 0.880(2) 0.200(2) 1.074(2) 0.050(6) Uiso 1 1 d . . .
H21 H 0.3395(17) 0.0110(16) 0.6455(15) 0.021(4) Uiso 1 1 d . . .
H21A H 1.020(3) 0.077(3) 0.968(2) 0.059(7) Uiso 1 1 d . . .
H21B H 1.022(3) 0.194(3) 0.876(2) 0.062(7) Uiso 1 1 d . . .
H21C H 0.964(2) 0.063(3) 0.812(2) 0.058(6) Uiso 1 1 d . . .
H22A H 0.308(2) 0.126(2) 0.817(2) 0.061(7) Uiso 1 1 d . . .
H22B H 0.171(2) 0.0367(19) 0.7373(18) 0.037(5) Uiso 1 1 d . . .
H22C H 0.275(2) -0.021(2) 0.867(2) 0.049(6) Uiso 1 1 d . . .
H23A H 0.191(3) -0.167(2) 0.622(2) 0.067(7) Uiso 1 1 d . . .
H23B H 0.341(3) -0.226(3) 0.638(2) 0.070(8) Uiso 1 1 d . . .
H24C H 0.277(3) -0.228(3) 0.757(3) 0.088(9) Uiso 1 1 d . . .
H101 H 0.538(2) 0.236(2) 0.7455(17) 0.039(5) Uiso 1 1 d . . .
H102 H 0.5000(18) 0.2339(18) 0.5282(15) 0.028(4) Uiso 1 1 d . . .
H103 H 0.5653(18) -0.0397(19) 0.5730(17) 0.029(4) Uiso 1 1 d . . .

loop_
_atom_site_aniso_label
_atom_site_aniso_U_11
_atom_site_aniso_U_22
_atom_site_aniso_U_33
_atom_site_aniso_U_23
_atom_site_aniso_U_13
_atom_site_aniso_U_12
C1 0.0249(7) 0.0171(6) 0.0196(7) -0.0002(5) 0.0094(5) -0.0013(5)
C2 0.0232(7) 0.0206(6) 0.0240(7) -0.0009(5) 0.0094(5) -0.0012(5)
C3 0.0285(8) 0.0267(6) 0.0270(8) -0.0007(6) 0.0138(6) -0.0004(6)
C4 0.0331(8) 0.0318(7) 0.0204(8) -0.0011(6) 0.0117(6) -0.0006(6)
C5 0.0268(7) 0.0303(7) 0.0221(7) 0.0007(6) 0.0068(6) 0.0005(6)
C6 0.0231(7) 0.0226(6) 0.0230(7) -0.0012(5) 0.0094(6) -0.0002(5)
C7 0.0253(8) 0.0278(7) 0.0285(8) -0.0002(6) 0.0083(6) 0.0047(5)
C8 0.0317(9) 0.0326(8) 0.0507(12) -0.0077(8) -0.0042(8) 0.0026(7)
C9 0.0282(8) 0.0299(7) 0.0385(10) -0.0016(7) 0.0107(7) 0.0051(6)
C10 0.0238(7) 0.0357(8) 0.0230(8) -0.0027(6) 0.0079(6) 0.0022(6)
C11 0.0481(13) 0.0467(11) 0.112(2) -0.0107(14) 0.0536(15) -0.0093(10)
C12 0.0400(10) 0.0543(11) 0.0321(10) 0.0042(8) 0.0127(8) 0.0200(8)
C13 0.0238(7) 0.0235(6) 0.0167(7) -0.0025(5) 0.0084(5) 0.0036(5)
C14 0.0250(7) 0.0295(7) 0.0212(7) -0.0052(6) 0.0084(6) 0.0003(6)
C15 0.0277(8) 0.0383(8) 0.0238(8) -0.0005(6) 0.0054(6) 0.0085(6)
C16 0.0365(9) 0.0302(7) 0.0251(8) 0.0025(6) 0.0113(7) 0.0101(6)
C17 0.0339(9) 0.0252(7) 0.0279(8) -0.0001(6) 0.0149(7) 0.0015(6)
C18 0.0265(7) 0.0261(6) 0.0194(7) -0.0051(5) 0.0109(6) 0.0015(5)
C19 0.0261(8) 0.0408(8) 0.0318(9) -0.0011(7) 0.0039(7) -0.0048(6)
C20 0.0425(11) 0.0373(9) 0.0565(13) -0.0156(9) 0.0100(10) -0.0030(8)
C21 0.0358(11) 0.0614(13) 0.0632(15) -0.0205(11) 0.0245(11) -0.0134(10)
C22 0.0258(7) 0.0286(7) 0.0245(7) -0.0030(6) 0.0090(6) -0.0024(6)
C23 0.0277(8) 0.0514(10) 0.0328(9) -0.0006(8) 0.0123(7) 0.0090(7)
C24 0.0359(11) 0.0364(9) 0.0661(15) -0.0122(9) 0.0046(10) -0.0090(8)
B1 0.0206(8) 0.0224(7) 0.0251(9) -0.0016(6) 0.0078(6) 0.0007(6)
N1 0.0257(6) 0.0207(5) 0.0178(6) 0.0012(4) 0.0075(5) 0.0025(4)
N2 0.0267(6) 0.0197(5) 0.0212(6) -0.0026(5) 0.0069(5) 0.0010(4)

loop_
_atom_type_symbol
_atom_type_description
_atom_type_scat_dispersion_real
_atom_type_scat_dispersion_imag
_atom_type_scat_source
C C 0.0033 0.0016 'International Tables Vol C Tables 4.2.6.8 and 6.1.1.4'
H H 0.0000 0.0000 'International Tables Vol C Tables 4.2.6.8 and 6.1.1.4'
B B 0.0013 0.0007 'International Tables Vol C Tables 4.2.6.8 and 6.1.1.4'
N N 0.0061 0.0033 'International Tables Vol C Tables 4.2.6.8 and 6.1.1.4'

loop_
_geom_angle_atom_site_label_1
_geom_angle_atom_site_label_2
_geom_angle_atom_site_label_3
_geom_angle
_geom_angle_site_symmetry_1
_geom_angle_site_symmetry_3
_geom_angle_publ_flag
C2 C1 C6 120.64(12) . . ?
C2 C1 N1 119.26(12) . . ?
C6 C1 N1 120.10(12) . . ?
C3 C2 C1 118.66(13) . . ?
C3 C2 C7 120.63(13) . . ?
C1 C2 C7 120.70(13) . . ?
C4 C3 C2 121.16(14) . . ?
C4 C3 H3 118.7(11) . . ?
C2 C3 H3 120.1(11) . . ?
C5 C4 C3 119.62(14) . . ?
C5 C4 H4 117.8(11) . . ?
C3 C4 H4 122.6(11) . . ?
C4 C5 C6 121.61(14) . . ?
C4 C5 H5 121.7(11) . . ?
C6 C5 H5 116.6(11) . . ?
C5 C6 C1 118.21(12) . . ?
C5 C6 C10 119.45(13) . . ?
C1 C6 C10 122.26(13) . . ?
C2 C7 C9 113.47(14) . . ?
C2 C7 C8 110.58(13) . . ?
C9 C7 C8 110.62(14) . . ?
C2 C7 H7 107.6(11) . . ?
C9 C7 H7 104.9(11) . . ?
C8 C7 H7 109.4(11) . . ?
C7 C8 H8A 112.2(13) . . ?
C7 C8 H8B 108.5(14) . . ?
H8A C8 H8B 111.4(19) . . ?
C7 C8 H8C 110.8(14) . . ?
H8A C8 H8C 107.2(19) . . ?
H8B C8 H8C 106.6(19) . . ?
C7 C9 H9A 112.3(12) . . ?
C7 C9 H9B 110.9(12) . . ?
H9A C9 H9B 108.9(18) . . ?
C7 C9 H9C 111.5(12) . . ?
H9A C9 H9C 107.1(17) . . ?
H9B C9 H9C 105.9(17) . . ?
C6 C10 C11 110.00(14) . . ?
C6 C10 C12 111.99(14) . . ?
C11 C10 C12 110.34(18) . . ?
C6 C10 H10 108.7(10) . . ?
C11 C10 H10 107.2(10) . . ?
C12 C10 H10 108.5(10) . . ?
C10 C11 H11A 101.1(17) . . ?
C10 C11 H11B 111.7(15) . . ?
H11A C11 H11B 120(2) . . ?
C10 C11 H11C 106.4(19) . . ?
H11A C11 H11C 102(3) . . ?
H11B C11 H11C 114(2) . . ?
C10 C12 H12A 106.8(11) . . ?
C10 C12 H12B 111.1(14) . . ?
H12A C12 H12B 110.3(17) . . ?
C10 C12 H12C 111.5(15) . . ?
H12A C12 H12C 108.8(19) . . ?
H12B C12 H12C 108(2) . . ?
C14 C13 C18 120.91(12) . . ?
C14 C13 N2 119.62(12) . . ?
C18 C13 N2 119.47(12) . . ?
C15 C14 C13 118.38(13) . . ?
C15 C14 C19 119.99(14) . . ?
C13 C14 C19 121.61(13) . . ?
C16 C15 C14 121.25(15) . . ?
C16 C15 H15 117.5(12) . . ?
C14 C15 H15 121.2(12) . . ?
C15 C16 C17 120.01(14) . . ?
C15 C16 H16 119.4(11) . . ?
C17 C16 H16 120.6(11) . . ?
C16 C17 C18 120.83(14) . . ?
C16 C17 H17 118.3(11) . . ?
C18 C17 H17 120.8(11) . . ?
C17 C18 C13 118.55(13) . . ?
C17 C18 C22 120.24(13) . . ?
C13 C18 C22 121.02(13) . . ?
C14 C19 C21 112.63(16) . . ?
C14 C19 C20 110.35(16) . . ?
C21 C19 C20 111.16(16) . . ?
C14 C19 H19 110.7(14) . . ?
C21 C19 H19 107.7(14) . . ?
C20 C19 H19 103.9(14) . . ?
C19 C20 H20A 112.2(14) . . ?
C19 C20 H20B 108.2(18) . . ?
H20A C20 H20B 111(2) . . ?
C19 C20 H20C 109.9(13) . . ?
H20A C20 H20C 106(2) . . ?
H20B C20 H20C 109(2) . . ?
C19 C21 H21A 109.8(14) . . ?
C19 C21 H21B 110.2(15) . . ?
H21A C21 H21B 105(2) . . ?
C19 C21 H21C 114.7(13) . . ?
H21A C21 H21C 113(2) . . ?
H21B C21 H21C 104(2) . . ?
C18 C22 C24 113.71(14) . . ?
C18 C22 C23 108.62(12) . . ?
C24 C22 C23 110.97(15) . . ?
C18 C22 H21 108.6(9) . . ?
C24 C22 H21 109.3(9) . . ?
C23 C22 H21 105.3(9) . . ?
C22 C23 H22A 112.5(14) . . ?
C22 C23 H22B 107.0(12) . . ?
H22A C23 H22B 108.4(17) . . ?
C22 C23 H22C 107.9(13) . . ?
H22A C23 H22C 109.8(18) . . ?
H22B C23 H22C 111.3(17) . . ?
C22 C24 H23A 110.5(15) . . ?
C22 C24 H23B 109.3(16) . . ?
H23A C24 H23B 109(2) . . ?
C22 C24 H24C 109.0(16) . . ?
H23A C24 H24C 109(2) . . ?
H23B C24 H24C 110(2) . . ?
N2 B1 N1 121.93(13) . . ?
N2 B1 H102 119.3(9) . . ?
N1 B1 H102 118.8(9) . . ?
B1 N1 C1 125.76(12) . . ?
B1 N1 H103 119.2(12) . . ?
C1 N1 H103 114.8(13) . . ?
B1 N2 C13 125.06(12) . . ?
B1 N2 H101 119.2(12) . . ?
C13 N2 H101 115.4(12) . . ?

loop_
_geom_bond_atom_site_label_1
_geom_bond_atom_site_label_2
_geom_bond_distance
_geom_bond_site_symmetry_2
_geom_bond_publ_flag
C1 C2 1.4108(19) . ?
C1 C6 1.412(2) . ?
C1 N1 1.4280(18) . ?
C2 C3 1.394(2) . ?
C2 C7 1.522(2) . ?
C3 C4 1.387(2) . ?
C3 H3 0.99(2) . ?
C4 C5 1.382(2) . ?
C4 H4 1.009(19) . ?
C5 C6 1.397(2) . ?
C5 H5 1.00(2) . ?
C6 C10 1.523(2) . ?
C7 C9 1.531(2) . ?
C7 C8 1.533(2) . ?
C7 H7 1.02(2) . ?
C8 H8A 0.98(2) . ?
C8 H8B 0.98(2) . ?
C8 H8C 1.05(3) . ?
C9 H9A 1.00(2) . ?
C9 H9B 0.96(2) . ?
C9 H9C 1.01(2) . ?
C10 C11 1.524(3) . ?
C10 C12 1.538(2) . ?
C10 H10 0.985(18) . ?
C11 H11A 0.89(3) . ?
C11 H11B 1.08(3) . ?
C11 H11C 1.02(3) . ?
C12 H12A 1.00(2) . ?
C12 H12B 0.99(2) . ?
C12 H12C 1.09(3) . ?
C13 C14 1.4043(19) . ?
C13 C18 1.4079(19) . ?
C13 N2 1.4380(18) . ?
C14 C15 1.401(2) . ?
C14 C19 1.515(2) . ?
C15 C16 1.378(2) . ?
C15 H15 1.02(2) . ?
C16 C17 1.387(2) . ?
C16 H16 0.997(19) . ?
C17 C18 1.400(2) . ?
C17 H17 0.99(2) . ?
C18 C22 1.522(2) . ?
C19 C21 1.524(3) . ?
C19 C20 1.525(3) . ?
C19 H19 0.94(2) . ?
C20 H20A 1.04(3) . ?
C20 H20B 0.97(3) . ?
C20 H20C 0.99(2) . ?
C21 H21A 1.04(3) . ?
C21 H21B 0.99(3) . ?
C21 H21C 1.01(3) . ?
C22 C24 1.526(2) . ?
C22 C23 1.533(2) . ?
C22 H21 1.012(17) . ?
C23 H22A 1.08(3) . ?
C23 H22B 0.99(2) . ?
C23 H22C 0.99(2) . ?
C24 H23A 0.96(3) . ?
C24 H23B 1.01(3) . ?
C24 H24C 1.05(3) . ?
B1 N2 1.414(2) . ?
B1 N1 1.4151(19) . ?
B1 H102 1.092(18) . ?
N1 H103 0.85(2) . ?
N2 H101 0.93(2) . ?
